data_4314217
loop_
_publ_author_name
'Chui-Ying Lai'
'Wing-Leung Mak'
'Eddie Y. Y. Chan'
'Yiu-Keung Sau'
'Qian-Feng Zhang'
'Samuel M. F. Lo'
'Ian D. Williams'
'Wa-Hung Leung'

_publ_contact_author_address
;
       Department of Chemistry
       The Hong Kong University of Science and Technology
       Clear Water Bay, Kowloon
       Hong Kong
;
_publ_contact_author_email chleung@ust.hk
_publ_contact_author_fax '852 23581594'
_publ_contact_author_name 'Dr. Wa-Hung Leung'
_publ_contact_author_phone '852 23587360'
_publ_section_title
;
 Ruthenium Complexes with Chiral Tetradentate Imino-Sulfoxide Ligands
;
_journal_name_full 'Inorganic Chemistry'
_journal_page_first 5863
_journal_page_last 5870
_journal_paper_doi 10.1021/ic030075e
_journal_volume 42
_journal_year 2003
_chemical_formula_sum 'C36 H38 Cl6 N2 O2 Ru S2'
_chemical_formula_weight 908.57
_chemical_name_systematic
;
  ?
;
_space_group_IT_number 1
_symmetry_cell_setting triclinic
_symmetry_space_group_name_Hall 'P 1'
_symmetry_space_group_name_H-M 'P 1'
_atom_sites_solution_hydrogens geom
_atom_sites_solution_primary direct
_atom_sites_solution_secondary difmap
_audit_creation_method SHELXL-97
_cell_angle_alpha 68.34(3)
_cell_angle_beta 71.42(3)
_cell_angle_gamma 66.57(3)
_cell_formula_units_Z 1
_cell_length_a 9.5800(19)
_cell_length_b 10.250(2)
_cell_length_c 11.570(2)
_cell_measurement_reflns_used 2303
_cell_measurement_temperature 160(2)
_cell_measurement_theta_max 19.26
_cell_measurement_theta_min 2.28
_cell_volume 949.0(4)
_computing_cell_refinement 'Bruker XSCANS'
_computing_data_collection 'Bruker XSCANS'
_computing_data_reduction 'Bruker SHELXTL'
_computing_molecular_graphics 'Bruker SHELXTL'
_computing_publication_material 'Bruker SHELXTL'
_computing_structure_refinement 'SHELXL-97 (Sheldrick, 1997)'
_computing_structure_solution 'SHELXS-97 (Sheldrick, 1990)'
_diffrn_ambient_temperature 160(2)
_diffrn_measured_fraction_theta_full 0.972
_diffrn_measured_fraction_theta_max 0.972
_diffrn_measurement_device_type 'Bruker P4'
_diffrn_radiation_monochromator graphite
_diffrn_radiation_source 'fine-focus sealed tube'
_diffrn_radiation_type MoK\a
_diffrn_radiation_wavelength 0.71073
_diffrn_reflns_av_R_equivalents 0.0496
_diffrn_reflns_av_sigmaI/netI 0.1152
_diffrn_reflns_limit_h_max 10
_diffrn_reflns_limit_h_min -11
_diffrn_reflns_limit_k_max 11
_diffrn_reflns_limit_k_min -12
_diffrn_reflns_limit_l_max 14
_diffrn_reflns_limit_l_min -13
_diffrn_reflns_number 5073
_diffrn_reflns_theta_full 26.00
_diffrn_reflns_theta_max 26.00
_diffrn_reflns_theta_min 1.93
_exptl_absorpt_coefficient_mu 0.981
_exptl_absorpt_correction_T_max 1.0000
_exptl_absorpt_correction_T_min 0.3609
_exptl_absorpt_correction_type empirical
_exptl_absorpt_process_details SADABS
_exptl_crystal_colour red
_exptl_crystal_density_diffrn 1.590
_exptl_crystal_density_method 'not measured'
_exptl_crystal_description plate
_exptl_crystal_F_000 462
_exptl_crystal_size_max 0.6
_exptl_crystal_size_mid 0.2
_exptl_crystal_size_min 0.08
_refine_diff_density_max 1.535
_refine_diff_density_min -2.041
_refine_diff_density_rms 0.121
_refine_ls_abs_structure_details 'Flack H D (1983), Acta Cryst. A39, 876-881'
_refine_ls_abs_structure_Flack -0.03(5)
_refine_ls_extinction_method none
_refine_ls_goodness_of_fit_ref 0.964
_refine_ls_hydrogen_treatment mixed
_refine_ls_matrix_type full
_refine_ls_number_parameters 442
_refine_ls_number_reflns 4329
_refine_ls_number_restraints 3
_refine_ls_restrained_S_all 0.964
_refine_ls_R_factor_all 0.0762
_refine_ls_R_factor_gt 0.0516
_refine_ls_shift/su_max 0.001
_refine_ls_shift/su_mean 0.000
_refine_ls_structure_factor_coef Fsqd
_refine_ls_weighting_details 'calc w=1/[\s^2^(Fo^2^)+(0.0240P)^2^+0.0000P] where P=(Fo^2^+2Fc^2^)/3'
_refine_ls_weighting_scheme calc
_refine_ls_wR_factor_gt 0.0988
_refine_ls_wR_factor_ref 0.1060
_reflns_number_gt 3467
_reflns_number_total 4329
_reflns_threshold_expression >2sigma(I)
_cod_data_source_file ic030075e_3.cif
_cod_data_source_block '[RuCl2(CyCNPhSOTol)].2CH2Cl2'
_cod_depositor_comments
;
The following automatic conversions were performed:

'_symmetry_cell_setting' value 'Triclinic' changed to 'triclinic'
according to the built-in table from CIF Core dictionary named
'cif_core.dic' version 2.4.1 from
2010-06-29.

'_exptl_absorpt_correction_type' value 'Empirical'
changed to 'empirical' according to the built-in table from CIF Core
dictionary named 'cif_core.dic' version 2.4.1 from 2010-06-29.

Automatic conversion script
Id: cif_fix_values 1646 2011-03-28 12:23:43Z adriana 
;
_cod_original_cell_volume 949.0(3)
_cod_database_code 4314217

loop_
_symmetry_equiv_pos_as_xyz
'x, y, z'

loop_
_atom_site_label
_atom_site_type_symbol
_atom_site_fract_x
_atom_site_fract_y
_atom_site_fract_z
_atom_site_U_iso_or_equiv
_atom_site_adp_type
_atom_site_occupancy
_atom_site_symmetry_multiplicity
_atom_site_calc_flag
_atom_site_refinement_flags
_atom_site_disorder_assembly
_atom_site_disorder_group
Ru1 Ru 0.51349(7) 0.51408(7) 0.50584(7) 0.0173(2) Uani 1 1 d . . .
S2 S 0.7603(3) 0.5109(3) 0.4733(2) 0.0196(6) Uani 1 1 d . . .
S1 S 0.4504(3) 0.6927(3) 0.3286(3) 0.0208(6) Uani 1 1 d . . .
Cl1 Cl 0.4110(3) 0.6861(3) 0.6312(2) 0.0214(6) Uani 1 1 d . . .
Cl2 Cl 0.5866(3) 0.3184(3) 0.4080(2) 0.0250(6) Uani 1 1 d . . .
N2 N 0.5424(10) 0.3423(9) 0.6709(8) 0.020(2) Uani 1 1 d . . .
N1 N 0.2892(10) 0.5038(10) 0.5650(8) 0.026(2) Uani 1 1 d . . .
C1 C 0.3873(11) 0.3362(10) 0.7543(9) 0.023(2) Uani 1 1 d . . .
H1A H 0.3415 0.4228 0.7902 0.028 Uiso 1 1 calc R . .
C2 C 0.3913(12) 0.1992(12) 0.8630(10) 0.026(3) Uani 1 1 d . . .
H2A H 0.4484 0.1953 0.9226 0.032 Uiso 1 1 calc R . .
H2B H 0.4478 0.1111 0.8306 0.032 Uiso 1 1 calc R . .
C3 C 0.2275(13) 0.1946(13) 0.9340(10) 0.038(3) Uani 1 1 d . . .
H3A H 0.2337 0.0999 1.0016 0.046 Uiso 1 1 calc R . .
H3B H 0.1737 0.2766 0.9743 0.046 Uiso 1 1 calc R . .
C4 C 0.1376(13) 0.2093(13) 0.8409(11) 0.044(3) Uani 1 1 d . . .
H4A H 0.0322 0.2048 0.8866 0.053 Uiso 1 1 calc R . .
H4B H 0.1906 0.1256 0.8027 0.053 Uiso 1 1 calc R . .
C5 C 0.1246(12) 0.3555(12) 0.7354(10) 0.026(3) Uani 1 1 d . . .
H5A H 0.0637 0.3637 0.6768 0.031 Uiso 1 1 calc R . .
H5B H 0.0704 0.4399 0.7728 0.031 Uiso 1 1 calc R . .
C6 C 0.2866(12) 0.3600(10) 0.6632(9) 0.023(2) Uani 1 1 d . . .
H6A H 0.3363 0.2789 0.6205 0.028 Uiso 1 1 calc R . .
C10 C 0.1621(11) 0.6048(11) 0.5377(10) 0.025(2) Uani 1 1 d . . .
H10A H 0.0704 0.5774 0.5753 0.030 Uiso 1 1 calc R . .
C11 C 0.1412(12) 0.7555(11) 0.4565(10) 0.022(2) Uani 1 1 d . . .
C12 C -0.0125(11) 0.8501(10) 0.4718(10) 0.026(2) Uani 1 1 d . . .
H12A H -0.0920 0.8116 0.5296 0.032 Uiso 1 1 calc R . .
C13 C -0.0507(13) 0.9977(12) 0.4049(11) 0.030(3) Uani 1 1 d . . .
H13A H -0.1539 1.0620 0.4212 0.036 Uiso 1 1 calc R . .
C14 C 0.0634(12) 1.0516(11) 0.3133(10) 0.030(2) Uani 1 1 d . . .
H14A H 0.0368 1.1519 0.2634 0.035 Uiso 1 1 calc R . .
C15 C 0.2155(12) 0.9599(10) 0.2944(9) 0.025(2) Uani 1 1 d . . .
H15A H 0.2934 0.9991 0.2344 0.030 Uiso 1 1 calc R . .
C16 C 0.2557(11) 0.8109(11) 0.3621(10) 0.020(2) Uani 1 1 d . . .
C20 C 0.6662(12) 0.2399(10) 0.7012(9) 0.019(2) Uani 1 1 d . . .
H20A H 0.6524 0.1667 0.7795 0.023 Uiso 1 1 calc R . .
C21 C 0.8270(12) 0.2207(11) 0.6305(10) 0.020(2) Uani 1 1 d . . .
C22 C 0.9332(12) 0.0828(11) 0.6795(10) 0.029(2) Uani 1 1 d . . .
H22A H 0.8968 0.0131 0.7518 0.035 Uiso 1 1 calc R . .
C23 C 1.0887(13) 0.0475(13) 0.6244(11) 0.032(3) Uani 1 1 d . . .
H23A H 1.1577 -0.0478 0.6560 0.039 Uiso 1 1 calc R . .
C24 C 1.1452(12) 0.1511(11) 0.5225(10) 0.030(2) Uani 1 1 d . . .
H24A H 1.2530 0.1288 0.4863 0.036 Uiso 1 1 calc R . .
C25 C 1.0418(12) 0.2868(11) 0.4749(10) 0.027(2) Uani 1 1 d . . .
H25A H 1.0793 0.3574 0.4044 0.033 Uiso 1 1 calc R . .
C26 C 0.8838(12) 0.3224(11) 0.5280(10) 0.022(2) Uani 1 1 d . . .
C30 C 0.8019(13) 1.1389(12) 0.1079(11) 0.046(3) Uani 1 1 d . . .
H30A H 0.8025 1.1750 0.1751 0.069 Uiso 1 1 calc R . .
H30B H 0.7534 1.2226 0.0418 0.069 Uiso 1 1 calc R . .
H30C H 0.9088 1.0889 0.0708 0.069 Uiso 1 1 calc R . .
C31 C 0.7102(11) 1.0304(11) 0.1635(10) 0.027(2) Uani 1 1 d . . .
C32 C 0.6427(11) 0.9997(10) 0.2903(9) 0.024(2) Uani 1 1 d . . .
H32A H 0.6495 1.0498 0.3419 0.029 Uiso 1 1 calc R . .
C33 C 0.5640(11) 0.8950(10) 0.3442(9) 0.022(2) Uani 1 1 d . . .
H33A H 0.5204 0.8706 0.4324 0.026 Uiso 1 1 calc R . .
C34 C 0.5509(11) 0.8271(10) 0.2646(9) 0.022(2) Uani 1 1 d . . .
C35 C 0.6134(13) 0.8600(12) 0.1379(11) 0.028(3) Uani 1 1 d . . .
H35A H 0.6025 0.8137 0.0851 0.033 Uiso 1 1 calc R . .
C36 C 0.6942(11) 0.9634(11) 0.0869(10) 0.031(2) Uani 1 1 d . . .
H36A H 0.7384 0.9874 -0.0013 0.038 Uiso 1 1 calc R . .
C40 C 1.1030(14) 0.6835(14) -0.0736(11) 0.055(4) Uani 1 1 d . . .
H40A H 1.0854 0.6377 -0.1264 0.082 Uiso 1 1 calc R . .
H40B H 1.2142 0.6502 -0.0742 0.082 Uiso 1 1 calc R . .
H40C H 1.0662 0.7915 -0.1076 0.082 Uiso 1 1 calc R . .
C41 C 1.0150(12) 0.6389(12) 0.0613(10) 0.033(3) Uani 1 1 d . . .
C42 C 1.0248(12) 0.6915(11) 0.1522(10) 0.033(2) Uani 1 1 d . . .
H42A H 1.0854 0.7549 0.1288 0.040 Uiso 1 1 calc R . .
C43 C 0.9476(13) 0.6527(12) 0.2759(11) 0.030(3) Uani 1 1 d . . .
H43A H 0.9543 0.6899 0.3372 0.036 Uiso 1 1 calc R . .
C44 C 0.8595(10) 0.5585(10) 0.3112(9) 0.022(2) Uani 1 1 d . . .
C45 C 0.8498(11) 0.5042(10) 0.2208(8) 0.018(2) Uani 1 1 d . . .
H45A H 0.7894 0.4408 0.2435 0.021 Uiso 1 1 calc R . .
C46 C 0.9302(13) 0.5444(12) 0.0970(10) 0.034(3) Uani 1 1 d . . .
H46A H 0.9265 0.5055 0.0355 0.040 Uiso 1 1 calc R . .
O2 O 0.7920(7) 0.5960(6) 0.5362(6) 0.0228(15) Uani 1 1 d . . .
O1 O 0.4543(8) 0.6504(7) 0.2182(6) 0.0287(16) Uani 1 1 d . . .
C1S C 0.6115(13) 0.7896(11) -0.2611(10) 0.037(3) Uani 1 1 d . . .
H1SA H 0.6494 0.7149 -0.3084 0.045 Uiso 1 1 calc R . .
H1SB H 0.5135 0.7799 -0.2012 0.045 Uiso 1 1 calc R . .
C2S C 0.4256(14) 1.4269(12) 0.1264(11) 0.045(3) Uani 1 1 d . . .
H2SA H 0.3554 1.5212 0.1452 0.055 Uiso 1 1 calc R . .
H2SB H 0.5073 1.3838 0.1773 0.055 Uiso 1 1 calc R . .
Cl1S Cl 0.7510(4) 0.7559(4) -0.1750(3) 0.0535(9) Uani 1 1 d . . .
Cl2S Cl 0.5756(3) 0.9687(3) -0.3688(3) 0.0390(7) Uani 1 1 d . . .
Cl3S Cl 0.3185(4) 1.3031(3) 0.1702(3) 0.0457(8) Uani 1 1 d . . .
Cl4S Cl 0.5120(4) 1.4618(4) -0.0354(3) 0.0588(9) Uani 1 1 d . . .

loop_
_atom_site_aniso_label
_atom_site_aniso_U_11
_atom_site_aniso_U_22
_atom_site_aniso_U_33
_atom_site_aniso_U_23
_atom_site_aniso_U_13
_atom_site_aniso_U_12
Ru1 0.0170(4) 0.0164(4) 0.0211(4) -0.0097(4) -0.0045(3) -0.0031(3)
S2 0.0135(13) 0.0249(14) 0.0211(14) -0.0109(12) -0.0021(11) -0.0036(12)
S1 0.0207(14) 0.0188(13) 0.0245(15) -0.0082(12) -0.0082(12) -0.0033(12)
Cl1 0.0202(13) 0.0233(13) 0.0238(14) -0.0130(11) -0.0018(11) -0.0061(11)
Cl2 0.0279(15) 0.0216(13) 0.0283(15) -0.0142(12) -0.0057(12) -0.0039(12)
N2 0.020(5) 0.026(5) 0.018(5) -0.016(4) -0.002(4) -0.005(4)
N1 0.030(5) 0.032(5) 0.021(5) -0.012(4) -0.005(4) -0.010(4)
C1 0.019(5) 0.028(5) 0.024(6) -0.019(5) 0.000(4) -0.002(4)
C2 0.024(6) 0.041(7) 0.018(6) -0.013(5) -0.002(5) -0.013(5)
C3 0.039(7) 0.051(7) 0.023(6) -0.006(6) 0.007(5) -0.027(6)
C4 0.030(7) 0.067(8) 0.037(7) -0.010(6) 0.000(5) -0.026(7)
C5 0.023(6) 0.038(6) 0.017(6) -0.008(5) 0.000(5) -0.014(5)
C6 0.039(7) 0.018(5) 0.018(5) -0.012(4) 0.004(5) -0.015(5)
C10 0.013(5) 0.032(6) 0.036(6) -0.024(5) -0.008(5) 0.002(5)
C11 0.023(6) 0.023(6) 0.026(6) -0.009(5) -0.010(5) -0.007(5)
C12 0.015(5) 0.026(5) 0.040(7) -0.012(5) -0.007(5) -0.004(5)
C13 0.023(6) 0.034(6) 0.038(7) -0.018(6) -0.012(5) -0.003(5)
C14 0.034(6) 0.029(6) 0.031(6) -0.008(5) -0.018(5) -0.007(5)
C15 0.029(6) 0.020(5) 0.032(6) -0.011(5) -0.010(5) -0.007(5)
C16 0.012(6) 0.029(6) 0.020(6) -0.010(5) -0.003(4) -0.006(5)
C20 0.023(6) 0.025(5) 0.013(5) -0.002(4) -0.008(4) -0.009(5)
C21 0.023(6) 0.016(5) 0.018(6) -0.012(5) -0.002(5) 0.000(5)
C22 0.034(7) 0.023(5) 0.029(6) -0.007(5) -0.008(5) -0.007(5)
C23 0.024(6) 0.037(6) 0.037(7) -0.021(6) -0.009(5) 0.002(5)
C24 0.022(6) 0.035(6) 0.032(6) -0.020(5) -0.008(5) 0.004(5)
C25 0.028(6) 0.033(6) 0.025(6) -0.019(5) -0.007(5) -0.003(5)
C26 0.018(6) 0.017(6) 0.031(6) -0.011(5) -0.005(5) -0.003(5)
C30 0.030(7) 0.049(7) 0.047(8) 0.005(6) 0.000(6) -0.023(6)
C31 0.016(5) 0.032(6) 0.031(6) -0.007(5) 0.004(5) -0.012(5)
C32 0.019(5) 0.017(5) 0.032(6) -0.007(5) -0.001(5) -0.005(4)
C33 0.016(5) 0.028(5) 0.020(5) -0.007(5) -0.003(4) -0.006(4)
C34 0.022(6) 0.022(5) 0.021(6) -0.002(4) -0.007(4) -0.007(4)
C35 0.028(6) 0.023(5) 0.026(7) -0.007(5) -0.009(5) 0.001(5)
C36 0.019(5) 0.043(6) 0.020(6) -0.009(5) 0.003(4) -0.004(5)
C40 0.037(7) 0.074(9) 0.039(8) -0.025(7) -0.001(6) -0.001(7)
C41 0.017(6) 0.039(6) 0.029(6) -0.008(5) -0.001(5) 0.001(5)
C42 0.028(6) 0.034(6) 0.027(6) -0.001(5) 0.001(5) -0.010(5)
C43 0.026(6) 0.029(6) 0.036(7) -0.015(5) -0.005(5) -0.005(5)
C44 0.012(5) 0.029(5) 0.026(6) -0.012(5) -0.006(4) -0.001(4)
C45 0.019(5) 0.017(5) 0.013(5) -0.003(4) 0.000(4) -0.005(4)
C46 0.028(6) 0.034(6) 0.027(6) -0.017(5) -0.003(5) 0.007(5)
O2 0.019(4) 0.027(4) 0.029(4) -0.017(3) -0.004(3) -0.006(3)
O1 0.037(4) 0.031(4) 0.027(4) -0.013(3) -0.014(3) -0.010(3)
C1S 0.040(7) 0.046(6) 0.040(7) -0.019(6) -0.011(5) -0.019(6)
C2S 0.059(9) 0.043(7) 0.050(8) -0.018(6) -0.014(6) -0.025(7)
Cl1S 0.062(2) 0.066(2) 0.050(2) -0.0111(18) -0.0268(18) -0.0300(19)
Cl2S 0.0451(18) 0.0317(15) 0.0425(18) -0.0164(14) -0.0096(14) -0.0083(14)
Cl3S 0.0409(19) 0.0435(18) 0.055(2) -0.0188(16) -0.0059(15) -0.0139(15)
Cl4S 0.061(2) 0.061(2) 0.052(2) -0.0033(18) -0.0135(18) -0.0276(19)

loop_
_atom_type_symbol
_atom_type_description
_atom_type_scat_dispersion_real
_atom_type_scat_dispersion_imag
_atom_type_scat_source
C C 0.0033 0.0016 'International Tables Vol C Tables 4.2.6.8 and 6.1.1.4'
H H 0.0000 0.0000 'International Tables Vol C Tables 4.2.6.8 and 6.1.1.4'
N N 0.0061 0.0033 'International Tables Vol C Tables 4.2.6.8 and 6.1.1.4'
O O 0.0106 0.0060 'International Tables Vol C Tables 4.2.6.8 and 6.1.1.4'
S S 0.1246 0.1234 'International Tables Vol C Tables 4.2.6.8 and 6.1.1.4'
Cl Cl 0.1484 0.1585 'International Tables Vol C Tables 4.2.6.8 and 6.1.1.4'
Ru Ru -1.2594 0.8363 'International Tables Vol C Tables 4.2.6.8 and 6.1.1.4'

loop_
_geom_angle_atom_site_label_1
_geom_angle_atom_site_label_2
_geom_angle_atom_site_label_3
_geom_angle
_geom_angle_site_symmetry_1
_geom_angle_site_symmetry_3
_geom_angle_publ_flag
N1 Ru1 N2 81.6(3) . . ?
N1 Ru1 S1 90.3(2) . . ?
N2 Ru1 S1 171.4(2) . . ?
N1 Ru1 S2 171.2(3) . . ?
N2 Ru1 S2 90.5(2) . . ?
S1 Ru1 S2 97.79(10) . . ?
N1 Ru1 Cl1 82.7(2) . . ?
N2 Ru1 Cl1 88.8(2) . . ?
S1 Ru1 Cl1 93.00(9) . . ?
S2 Ru1 Cl1 93.24(9) . . ?
N1 Ru1 Cl2 89.1(2) . . ?
N2 Ru1 Cl2 84.3(2) . . ?
S1 Ru1 Cl2 92.83(10) . . ?
S2 Ru1 Cl2 94.08(10) . . ?
Cl1 Ru1 Cl2 169.94(10) . . ?
O2 S2 C44 105.1(4) . . ?
O2 S2 C26 104.4(4) . . ?
C44 S2 C26 100.1(5) . . ?
O2 S2 Ru1 118.7(3) . . ?
C44 S2 Ru1 116.5(3) . . ?
C26 S2 Ru1 109.8(3) . . ?
O1 S1 C16 103.6(4) . . ?
O1 S1 C34 105.2(4) . . ?
C16 S1 C34 99.8(5) . . ?
O1 S1 Ru1 119.2(3) . . ?
C16 S1 Ru1 110.3(4) . . ?
C34 S1 Ru1 116.5(3) . . ?
C20 N2 C1 119.7(9) . . ?
C20 N2 Ru1 129.5(7) . . ?
C1 N2 Ru1 110.4(6) . . ?
C10 N1 C6 120.7(9) . . ?
C10 N1 Ru1 129.1(8) . . ?
C6 N1 Ru1 109.8(6) . . ?
C2 C1 N2 115.3(8) . . ?
C2 C1 C6 113.0(8) . . ?
N2 C1 C6 104.9(7) . . ?
C1 C2 C3 111.7(9) . . ?
C4 C3 C2 109.0(9) . . ?
C3 C4 C5 111.3(9) . . ?
C6 C5 C4 109.2(9) . . ?
N1 C6 C5 114.0(9) . . ?
N1 C6 C1 106.0(7) . . ?
C5 C6 C1 110.7(8) . . ?
N1 C10 C11 128.2(10) . . ?
C12 C11 C16 118.6(9) . . ?
C12 C11 C10 114.3(9) . . ?
C16 C11 C10 127.0(10) . . ?
C13 C12 C11 121.4(10) . . ?
C12 C13 C14 119.3(11) . . ?
C15 C14 C13 120.3(10) . . ?
C14 C15 C16 120.8(10) . . ?
C15 C16 C11 119.3(10) . . ?
C15 C16 S1 119.8(8) . . ?
C11 C16 S1 121.0(8) . . ?
N2 C20 C21 128.4(9) . . ?
C26 C21 C22 118.3(10) . . ?
C26 C21 C20 127.8(9) . . ?
C22 C21 C20 113.8(9) . . ?
C23 C22 C21 121.0(10) . . ?
C22 C23 C24 120.2(10) . . ?
C25 C24 C23 118.9(10) . . ?
C24 C25 C26 121.4(10) . . ?
C21 C26 C25 120.1(9) . . ?
C21 C26 S2 121.1(8) . . ?
C25 C26 S2 118.4(8) . . ?
C32 C31 C36 120.0(9) . . ?
C32 C31 C30 119.9(9) . . ?
C36 C31 C30 120.1(9) . . ?
C31 C32 C33 120.5(9) . . ?
C32 C33 C34 118.3(9) . . ?
C35 C34 C33 121.7(10) . . ?
C35 C34 S1 118.1(8) . . ?
C33 C34 S1 120.2(7) . . ?
C34 C35 C36 118.7(10) . . ?
C31 C36 C35 120.6(9) . . ?
C46 C41 C42 119.1(10) . . ?
C46 C41 C40 122.0(10) . . ?
C42 C41 C40 118.8(11) . . ?
C43 C42 C41 120.6(10) . . ?
C42 C43 C44 120.0(10) . . ?
C45 C44 C43 119.8(9) . . ?
C45 C44 S2 121.6(7) . . ?
C43 C44 S2 118.6(7) . . ?
C46 C45 C44 118.8(9) . . ?
C41 C46 C45 121.6(9) . . ?
Cl2S C1S Cl1S 111.0(5) . . ?
Cl4S C2S Cl3S 111.2(6) . . ?

loop_
_geom_bond_atom_site_label_1
_geom_bond_atom_site_label_2
_geom_bond_distance
_geom_bond_site_symmetry_2
_geom_bond_publ_flag
Ru1 N1 2.070(9) . ?
Ru1 N2 2.072(9) . ?
Ru1 S1 2.250(3) . ?
Ru1 S2 2.261(3) . ?
Ru1 Cl1 2.404(3) . ?
Ru1 Cl2 2.418(3) . ?
S2 O2 1.485(6) . ?
S2 C44 1.793(10) . ?
S2 C26 1.813(10) . ?
S1 O1 1.479(6) . ?
S1 C16 1.785(10) . ?
S1 C34 1.795(10) . ?
N2 C20 1.278(11) . ?
N2 C1 1.503(13) . ?
N1 C10 1.287(12) . ?
N1 C6 1.496(12) . ?
C1 C2 1.496(14) . ?
C1 C6 1.540(12) . ?
C2 C3 1.532(14) . ?
C3 C4 1.514(14) . ?
C4 C5 1.532(15) . ?
C5 C6 1.520(14) . ?
C10 C11 1.452(14) . ?
C11 C12 1.402(14) . ?
C11 C16 1.412(14) . ?
C12 C13 1.378(14) . ?
C13 C14 1.390(15) . ?
C14 C15 1.383(14) . ?
C15 C16 1.391(13) . ?
C20 C21 1.468(14) . ?
C21 C26 1.384(14) . ?
C21 C22 1.410(13) . ?
C22 C23 1.376(15) . ?
C23 C24 1.391(15) . ?
C24 C25 1.381(13) . ?
C25 C26 1.391(14) . ?
C30 C31 1.520(13) . ?
C31 C32 1.373(13) . ?
C31 C36 1.378(13) . ?
C32 C33 1.400(12) . ?
C33 C34 1.400(12) . ?
C34 C35 1.363(14) . ?
C35 C36 1.404(15) . ?
C40 C41 1.516(16) . ?
C41 C46 1.372(14) . ?
C41 C42 1.388(14) . ?
C42 C43 1.375(15) . ?
C43 C44 1.396(13) . ?
C44 C45 1.395(12) . ?
C45 C46 1.388(14) . ?
C1S Cl2S 1.768(11) . ?
C1S Cl1S 1.768(10) . ?
C2S Cl4S 1.753(12) . ?
C2S Cl3S 1.774(11) . ?
